data_1570776
loop_
_publ_author_name
'Nishiyasu, W.'
'Kyono, A.'

_publ_section_title
;
 Crystal structures of anhydrous borax alpha-Na2B4O7 and gamma-Na2B4O7 and
 ab initio quantum chemical calculations of structural stability on their
 fundamental building blocks
;
_journal_name_full 'Journal of Mineralogical and Petrological Sciences'
_journal_page_first 1
_journal_page_last 10
_journal_paper_doi 10.2465/jmps.230112
_journal_volume 118:010
_journal_year 2023
_chemical_formula_sum 'B4 Na2 O7'
_chemical_name_common gamma-Na2B4O7
_chemical_name_mineral gamma-Na2B4O7
_space_group_IT_number 2
_space_group_name_Hall '-P 1'
_space_group_name_H-M_alt 'P -1'
_cell_angle_alpha 104.183(4)
_cell_angle_beta 91.560(4)
_cell_angle_gamma 106.501(4)
_cell_formula_units_Z 6
_cell_length_a 6.7123(11)
_cell_length_b 9.6052(17)
_cell_length_c 13.270(2)
_cell_volume 791.0(2)
_diffrn_ambient_pressure 100
_diffrn_ambient_temperature 298
_cod_data_source_file gamma-Na2B4O7.cif
_cod_data_source_block Na2B4O7-alpha
_cod_original_formula_sum 'Na2 B4 O7'
_cod_database_code 1570776

loop_
_space_group_symop_id
_space_group_symop_operation_xyz
1 x,y,z
2 -x,-y,-z

loop_
_atom_site_label
_atom_site_occupancy
_atom_site_fract_x
_atom_site_fract_y
_atom_site_fract_z
_atom_site_adp_type
_atom_site_U_iso_or_equiv
_atom_site_type_symbol
Na1 1.0 0.06927(16) 0.89614(12) 0.79895(8) Uani 0.0205(3) Na
Na2 1.0 0.13520(16) 0.90607(12) 0.30328(9) Uani 0.0220(3) Na
Na3 1.0 0.32567(17) 0.59855(12) 0.97033(8) Uani 0.0218(3) Na
Na4 1.0 0.28965(17) 0.59024(12) 0.47601(8) Uani 0.0221(3) Na
Na5 1.0 0.46081(18) 0.14802(13) 0.11228(9) Uani 0.0267(3) Na
Na6 1.0 0.56849(18) 0.82420(13) 0.38064(10) Uani 0.0301(3) Na
B1 1.0 0.2964(4) 0.4021(3) 0.2806(2) Uani 0.0127(6) B
B2 1.0 0.4567(4) 0.8803(3) 0.1694(2) Uani 0.0105(6) B
B3 1.0 0.6999(4) 0.3977(3) -0.1984(2) Uani 0.0122(6) B
B4 1.0 0.1273(4) 0.3366(3) 0.5853(2) Uani 0.0117(6) B
B5 1.0 0.1781(4) 0.3331(3) 0.0885(2) Uani 0.0124(6) B
B6 1.0 0.5783(4) 0.1253(3) 0.3293(2) Uani 0.0108(6) B
B7 1.0 0.3016(4) 0.2479(3) 0.4221(2) Uani 0.0111(6) B
B8 1.0 0.2364(4) 0.5997(3) 0.6998(2) Uani 0.0126(6) B
B9 1.0 -0.2304(4) 0.6071(3) 0.2235(2) Uani 0.0129(6) B
B10 1.0 -0.0843(4) 0.1495(3) 0.4263(2) Uani 0.0112(6) B
B11 1.0 -0.7631(4) 0.2204(3) -0.0975(2) Uani 0.0109(6) B
B12 1.0 -0.1226(4) 0.1809(3) -0.0452(2) Uani 0.0115(6) B
O1 1.0 0.0922(3) 0.13864(19) 0.37825(13) Uani 0.0136(4) O
O2 1.0 -0.0046(2) 0.85755(19) 0.11837(13) Uani 0.0134(4) O
O3 1.0 0.6971(3) 0.68601(19) 0.46699(13) Uani 0.0126(4) O
O4 1.0 0.7199(3) 0.6396(2) 0.13499(13) Uani 0.0158(4) O
O5 1.0 0.6953(2) 0.72877(19) -0.01488(13) Uani 0.0119(4) O
O6 1.0 -0.0465(3) 0.2642(2) 0.05547(13) Uani 0.0158(4) O
O7 1.0 -0.2895(3) 0.2493(2) 0.28341(14) Uani 0.0155(4) O
O8 1.0 0.3489(3) 0.75369(19) 0.21683(13) Uani 0.0143(4) O
O9 1.0 0.3278(3) 0.55405(19) 0.28697(13) Uani 0.0156(4) O
O10 1.0 0.3412(3) 0.37307(19) 0.37070(14) Uani 0.0152(4) O
O11 1.0 0.7753(3) 0.50038(19) -0.10552(13) Uani 0.0153(4) O
O12 1.0 -0.3328(2) 0.88602(19) 0.15279(13) Uani 0.0127(4) O
O13 1.0 0.2218(3) 0.29653(19) 0.18841(13) Uani 0.0128(4) O
O14 1.0 0.4388(2) 0.01661(18) 0.24138(13) Uani 0.0117(4) O
O15 1.0 0.6634(2) 0.14159(19) -0.06523(13) Uani 0.0133(4) O
O16 1.0 0.0744(3) 0.7573(2) 0.47556(13) Uani 0.0145(4) O
O17 1.0 -0.2856(3) 0.45274(19) 0.21667(14) Uani 0.0151(4) O
O18 1.0 -0.1376(3) 0.70902(19) 0.31446(13) Uani 0.0137(4) O
O19 1.0 0.1314(3) 0.49817(19) 0.60946(13) Uani 0.0138(4) O
O20 1.0 0.4674(3) 0.17982(19) 0.41362(13) Uani 0.0135(4) O
O21 1.0 -0.2707(3) 0.06111(19) 0.37128(13) Uani 0.0126(4) O

loop_
_atom_site_aniso_label
_atom_site_aniso_U_11
_atom_site_aniso_U_22
_atom_site_aniso_U_33
_atom_site_aniso_U_12
_atom_site_aniso_U_13
_atom_site_aniso_U_23
Na1 0.0163(5) 0.0134(5) 0.0252(6) 0.0005(4) 0.0025(4) -0.0023(5)
Na2 0.0173(6) 0.0136(6) 0.0309(7) 0.0029(4) 0.0085(5) -0.0005(5)
Na3 0.0289(6) 0.0136(6) 0.0186(6) 0.0031(5) 0.0061(5) -0.0005(5)
Na4 0.0270(6) 0.0147(6) 0.0196(6) 0.0036(5) 0.0048(5) -0.0020(5)
Na5 0.0306(7) 0.0223(6) 0.0299(7) 0.0104(5) -0.0007(5) 0.0093(5)
Na6 0.0284(7) 0.0149(6) 0.0417(8) 0.0000(5) -0.0131(5) 0.0075(5)
B1 0.0093(13) 0.0127(14) 0.0131(15) 0.0028(11) 0.0002(11) -0.0011(12)
B2 0.0070(12) 0.0081(13) 0.0141(14) 0.0018(10) -0.0005(10) -0.0006(11)
B3 0.0100(13) 0.0103(13) 0.0145(15) 0.0032(11) 0.0011(11) 0.0001(11)
B4 0.0105(13) 0.0097(14) 0.0113(14) 0.0013(11) 0.0006(11) -0.0018(11)
B5 0.0119(13) 0.0097(14) 0.0131(15) 0.0037(11) -0.0010(11) -0.0017(11)
B6 0.0093(13) 0.0061(13) 0.0133(14) 0.0021(10) 0.0008(11) -0.0037(11)
B7 0.0100(13) 0.0096(14) 0.0110(14) 0.0027(11) 0.0007(10) -0.0017(11)
B8 0.0080(13) 0.0102(13) 0.0166(15) 0.0025(11) 0.0008(11) -0.0012(11)
B9 0.0109(13) 0.0097(14) 0.0162(15) 0.0030(11) 0.0037(11) -0.0004(12)
B10 0.0113(13) 0.0071(13) 0.0151(15) 0.0048(11) 0.0009(11) 0.0007(11)
B11 0.0079(13) 0.0108(14) 0.0107(14) 0.0017(11) -0.0022(10) -0.0014(11)
B12 0.0111(13) 0.0078(13) 0.0150(15) 0.0039(11) 0.0020(11) 0.0007(11)
O1 0.0097(8) 0.0128(9) 0.0135(9) 0.0021(7) 0.0013(7) -0.0039(7)
O2 0.0067(8) 0.0154(10) 0.0129(9) 0.0030(7) -0.0010(7) -0.0052(7)
O3 0.0109(8) 0.0128(9) 0.0108(9) 0.0040(7) 0.0002(7) -0.0034(7)
O4 0.0215(10) 0.0122(9) 0.0125(9) 0.0066(8) -0.0009(7) -0.0006(7)
O5 0.0082(8) 0.0123(9) 0.0112(9) 0.0019(7) -0.0006(7) -0.0026(7)
O6 0.0099(9) 0.0184(10) 0.0134(9) 0.0033(7) 0.0005(7) -0.0050(8)
O7 0.0150(9) 0.0094(9) 0.0200(10) 0.0031(7) 0.0047(7) 0.0004(7)
O8 0.0155(9) 0.0098(9) 0.0165(10) 0.0038(7) 0.0039(7) 0.0015(7)
O9 0.0221(10) 0.0086(9) 0.0127(9) 0.0042(8) -0.0025(7) -0.0026(7)
O10 0.0204(9) 0.0103(9) 0.0124(9) 0.0042(7) -0.0018(7) -0.0008(7)
O11 0.0191(10) 0.0104(9) 0.0145(10) 0.0040(7) 0.0000(7) 0.0005(7)
O12 0.0072(8) 0.0109(9) 0.0164(9) 0.0031(7) -0.0001(7) -0.0031(7)
O13 0.0150(9) 0.0082(9) 0.0116(9) 0.0019(7) -0.0015(7) -0.0019(7)
O14 0.0097(8) 0.0083(9) 0.0132(9) 0.0035(7) -0.0018(7) -0.0046(7)
O15 0.0085(8) 0.0152(9) 0.0136(9) 0.0038(7) 0.0000(7) -0.0010(7)
O16 0.0099(9) 0.0139(9) 0.0147(9) 0.0022(7) 0.0001(7) -0.0039(7)
O17 0.0182(9) 0.0095(9) 0.0139(9) 0.0032(7) -0.0025(7) -0.0021(7)
O18 0.0180(9) 0.0076(9) 0.0133(9) 0.0031(7) 0.0012(7) 0.0001(7)
O19 0.0166(9) 0.0091(9) 0.0137(9) 0.0042(7) -0.0003(7) -0.0008(7)
O20 0.0110(9) 0.0138(9) 0.0140(9) 0.0062(7) 0.0016(7) -0.0027(7)
O21 0.0105(8) 0.0083(9) 0.0160(10) 0.0034(7) -0.0028(7) -0.0024(7)
